data_1537601
loop_
_publ_author_name
'le Bihan, M.T.'
'Petiau, J.'

_publ_section_title
;
 Contribution a l'etude structurale des sulfo-arseniures de plomb du
 gisement de Binn. Structure cristalline de la rathite III.
;
_journal_name_full
;
Comptes Rendus Hebdomadaires des Seances de l'Academie des Sciences (1884 - 
1965)
;
_journal_page_first 2196
_journal_page_last 2198
_journal_volume 251
_journal_year 1960
_chemical_formula_sum 'As10 Pb6 S20'
_chemical_name_systematic 'Pb6 As10 S20'
_space_group_IT_number 4
_symmetry_space_group_name_Hall 'P 2yb'
_symmetry_space_group_name_H-M 'P 1 21 1'
_cell_angle_alpha 90
_cell_angle_beta 90
_cell_angle_gamma 90
_cell_formula_units_Z 2
_cell_length_a 24.52
_cell_length_b 7.91
_cell_length_c 8.43
_cell_volume 1635.025
_citation_journal_id_ASTM COREAF
_cod_data_source_file leBihan_COREAF_1960_1674.cif
_cod_data_source_block As10Pb6S20
_cod_original_cell_volume 1635.026
_cod_database_code 1537601

loop_
_symmetry_equiv_pos_as_xyz
x,y,z
-x,y+1/2,-z

loop_
_atom_site_label
_atom_site_type_symbol
_atom_site_fract_x
_atom_site_fract_y
_atom_site_fract_z
_atom_site_occupancy
_atom_site_U_iso_or_equiv
S6 S 0.138 0.644 0.5 1 0.0
S2 S 0.019 0.992 0.5 1 0.0
Pb4 Pb 0.454 0.75 0 1 0.0
Pb2 Pb 0.046 0.75 0.75 1 0.0
S13 S 0.432 0.175 0 1 0.0
S5 S 0.136 0.638 0 1 0.0
S3 S 0.068 0.325 0.25 1 0.0
As7 As 0.401 0.337 -0.25 1 0.0
As5 As 0.185 0.52 0.25 1 0.0
S16 S 0.362 0.856 -0.25 1 0.0
S4 S 0.069 0.315 0.75 1 0.0
As6 As 0.401 0.337 0.25 1 0.0
S7 S 0.15 0.99 0.25 1 0.0
As8 As 0.305 0.662 0.25 1 0.0
Pb5 Pb 0.454 0.75 0.5 1 0.0
S12 S 0.481 0.508 -0.25 1 0.0
As9 As 0.305 0.662 -0.25 1 0.0
S14 S 0.431 0.185 0.5 1 0.0
S11 S 0.481 0.495 0.25 1 0.0
S20 S 0.252 0.18 -0.25 1 0.0
S17 S 0.35 0.51 0 1 0.0
As4 As 0.195 0.838 0.5 1 0.0
S19 S 0.259 0.19 0.25 1 0.0
As1 As 0.099 0.163 0 1 0.0
Pb1 Pb 0.046 0.75 0.25 1 0.0
S1 S 0.019 0.005 0 1 0.0
S15 S 0.364 0.862 0.25 1 0.0
As10 As 0.315 0.98 0 1 0.0
S18 S 0.348 0.5 -0.5 1 0.0
S8 S 0.152 0 0.75 1 0.0
S10 S 0.248 0.32 0.5 1 0.0
Pb3 Pb 0.178 0.414 0.75 1 0.0
Pb6 Pb 0.322 0.086 0.5 1 0.0
S9 S 0.241 0.31 0 1 0.0
As2 As 0.099 0.163 0.5 1 0.0
As3 As 0.195 0.838 0 1 0.0
